data_4349609
loop_
_publ_author_name
'Felder, Justin'
'Yeon, Jeongho'
'Smith, Mark'
'zur Loye, Hans-Conrad'

_publ_section_title
;
 Application of a mild hydrothermal method to the synthesis of mixed
 transition-metal(ii)/uranium(iv) fluorides
;
_journal_issue 2
_journal_name_full 'Inorganic Chemistry Frontiers'
_journal_page_first 368
_journal_paper_doi 10.1039/C6QI00491A
_journal_volume 4
_journal_year 2017
_chemical_formula_moiety 'F6 H6 O3 U Zn'
_chemical_formula_sum 'F6 H6 O3 U Zn'
_chemical_formula_weight 471.45
_space_group_crystal_system monoclinic
_space_group_IT_number 15
_space_group_name_Hall '-C 2yc'
_space_group_name_H-M_alt 'C 1 2/c 1'
_atom_sites_solution_hydrogens difmap
_audit_creation_method SHELXL-2014/7
_audit_update_record
;
2016-11-07 deposited with the CCDC.
2016-12-26 downloaded from the CCDC.
;
_cell_angle_alpha 90
_cell_angle_beta 92.9113(15)
_cell_angle_gamma 90
_cell_formula_units_Z 4
_cell_length_a 12.1137(7)
_cell_length_b 6.9186(4)
_cell_length_c 7.9813(4)
_cell_measurement_reflns_used 9915
_cell_measurement_temperature 100(2)
_cell_measurement_theta_max 32.596
_cell_measurement_theta_min 3.368
_cell_volume 668.05(6)
_computing_cell_refinement 'SAINT Version 8.34a (Bruker, 2014)'
_computing_data_collection 'Bruker APEXII v2014.9-0 (Bruker, 2014)'
_computing_data_reduction 'SAINT Version 8.34a (Bruker, 2014)'
_computing_molecular_graphics various
_computing_publication_material various
_computing_structure_refinement 'SHELXL-2014/7 (Sheldrick, 2014)'
_computing_structure_solution 'SHELXS (Sheldrick, 2008)'
_diffrn_ambient_temperature 100(2)
_diffrn_detector_area_resol_mean 10.4
_diffrn_measured_fraction_theta_full 1.000
_diffrn_measured_fraction_theta_max 1.000
_diffrn_measurement_device_type 'Bruker D8 QUEST'
_diffrn_measurement_method '\w and \f scans'
_diffrn_radiation_type MoK\a
_diffrn_radiation_wavelength 0.71073
_diffrn_reflns_av_R_equivalents 0.0445
_diffrn_reflns_av_unetI/netI 0.0168
_diffrn_reflns_Laue_measured_fraction_full 1.000
_diffrn_reflns_Laue_measured_fraction_max 1.000
_diffrn_reflns_limit_h_max 18
_diffrn_reflns_limit_h_min -18
_diffrn_reflns_limit_k_max 10
_diffrn_reflns_limit_k_min -10
_diffrn_reflns_limit_l_max 11
_diffrn_reflns_limit_l_min -12
_diffrn_reflns_number 14520
_diffrn_reflns_point_group_measured_fraction_full 1.000
_diffrn_reflns_point_group_measured_fraction_max 1.000
_diffrn_reflns_theta_full 32.605
_diffrn_reflns_theta_max 32.606
_diffrn_reflns_theta_min 3.368
_diffrn_source 'microfocus sealed X-ray tube'
_exptl_absorpt_coefficient_mu 27.884
_exptl_absorpt_correction_T_max 0.0725
_exptl_absorpt_correction_T_min 0.0313
_exptl_absorpt_correction_type multi-scan
_exptl_absorpt_process_details 'SADABS Version 2014/4 (Bruker, 2014)'
_exptl_crystal_colour 'light green'
_exptl_crystal_density_diffrn 4.687
_exptl_crystal_description needle
_exptl_crystal_F_000 824
_exptl_crystal_preparation ', Magnetic properties'
_exptl_crystal_recrystallization_method 'Hydrothermal Growth'
_exptl_crystal_size_max 0.100
_exptl_crystal_size_mid 0.070
_exptl_crystal_size_min 0.040
_refine_diff_density_max 1.281
_refine_diff_density_min -0.840
_refine_diff_density_rms 0.133
_refine_ls_extinction_coef 0.01040(16)
_refine_ls_extinction_expression Fc^*^=kFc[1+0.001xFc^2^\l^3^/sin(2\q)]^-1/4^
_refine_ls_extinction_method 'SHELXL-2014/7 (Sheldrick 2014'
_refine_ls_goodness_of_fit_ref 1.130
_refine_ls_hydrogen_treatment refall
_refine_ls_matrix_type full
_refine_ls_number_parameters 66
_refine_ls_number_reflns 1221
_refine_ls_number_restraints 0
_refine_ls_restrained_S_all 1.130
_refine_ls_R_factor_all 0.0102
_refine_ls_R_factor_gt 0.0100
_refine_ls_shift/su_max 0.001
_refine_ls_shift/su_mean 0.000
_refine_ls_structure_factor_coef Fsqd
_refine_ls_weighting_details 'w=1/[\s^2^(Fo^2^)+(0.0002P)^2^+1.4014P] where P=(Fo^2^+2Fc^2^)/3'
_refine_ls_weighting_scheme calc
_refine_ls_wR_factor_gt 0.0235
_refine_ls_wR_factor_ref 0.0235
_reflns_number_gt 1211
_reflns_number_total 1221
_reflns_threshold_expression 'I > 2\s(I)'
_cod_data_source_file c6qi00491a2.cif
_cod_data_source_block jwj1026a
_cod_original_sg_symbol_H-M 'C 2/c'
_cod_database_code 4349609
_shelx_shelxl_version_number 2014/7
_shelx_space_group_comment
; 
The symmetry employed for this shelxl refinement is uniquely defined 
by the following loop, which should always be used as a source of 
symmetry information in preference to the above space-group names. 
They are only intended as comments. 
;
_shelx_estimated_absorpt_t_min 0.167
_shelx_estimated_absorpt_t_max 0.402

loop_
_space_group_symop_operation_xyz
'x, y, z'
'-x, y, -z+1/2'
'x+1/2, y+1/2, z'
'-x+1/2, y+1/2, -z+1/2'
'-x, -y, -z'
'x, -y, z-1/2'
'-x+1/2, -y+1/2, -z'
'x+1/2, -y+1/2, z-1/2'

loop_
_atom_site_label
_atom_site_type_symbol
_atom_site_fract_x
_atom_site_fract_y
_atom_site_fract_z
_atom_site_U_iso_or_equiv
_atom_site_adp_type
_atom_site_occupancy
_atom_site_site_symmetry_order
_atom_site_calc_flag
_atom_site_refinement_flags_posn
_atom_site_refinement_flags_adp
_atom_site_refinement_flags_occupancy
U1 U 0.0000 0.01807(2) 0.2500 0.00802(4) Uani 1 2 d S T P
Zn1 Zn 0.2500 0.2500 0.0000 0.00939(6) Uani 1 2 d S . P
F1 F 0.16988(9) 0.14466(17) 0.19745(14) 0.0126(2) Uani 1 1 d . . .
F2 F 0.38076(10) 0.28654(17) 0.16174(14) 0.0124(2) Uani 1 1 d . . .
F3 F 0.06857(10) 0.13579(17) 0.50601(14) 0.0132(2) Uani 1 1 d . . .
O1 O 0.18212(14) 0.5185(2) 0.0658(2) 0.0141(3) Uani 1 1 d . . .
H1A H 0.215(3) 0.571(5) 0.137(5) 0.025(8) Uiso 1 1 d . . .
H1B H 0.157(3) 0.604(6) 0.008(5) 0.041(10) Uiso 1 1 d . . .
O2 O 0.0000 0.3846(3) 0.2500 0.0226(5) Uani 1 2 d S T P
H2 H 0.044(4) 0.456(6) 0.209(6) 0.040(11) Uiso 1 1 d . . .

loop_
_atom_site_aniso_label
_atom_site_aniso_U_11
_atom_site_aniso_U_22
_atom_site_aniso_U_33
_atom_site_aniso_U_23
_atom_site_aniso_U_13
_atom_site_aniso_U_12
U1 0.00791(5) 0.00744(6) 0.00876(6) 0.000 0.00096(3) 0.000
Zn1 0.00918(13) 0.00978(13) 0.00928(13) 0.00002(9) 0.00101(10) -0.00126(9)
F1 0.0113(5) 0.0137(5) 0.0131(5) 0.0013(4) 0.0021(4) -0.0012(4)
F2 0.0130(5) 0.0119(5) 0.0122(5) 0.0000(4) -0.0002(4) -0.0021(4)
F3 0.0142(5) 0.0139(5) 0.0116(5) -0.0013(4) 0.0012(4) -0.0033(4)
O1 0.0155(7) 0.0107(6) 0.0160(7) -0.0009(5) -0.0011(6) 0.0011(5)
O2 0.0231(11) 0.0103(9) 0.0358(14) 0.000 0.0152(10) 0.000

loop_
_atom_type_symbol
_atom_type_description
_atom_type_scat_dispersion_real
_atom_type_scat_dispersion_imag
_atom_type_scat_source
O O 0.0106 0.0060 'International Tables Vol C Tables 4.2.6.8 and 6.1.1.4'
H H 0.0000 0.0000 'International Tables Vol C Tables 4.2.6.8 and 6.1.1.4'
F F 0.0171 0.0103 'International Tables Vol C Tables 4.2.6.8 and 6.1.1.4'
Zn Zn 0.2839 1.4301 'International Tables Vol C Tables 4.2.6.8 and 6.1.1.4'
U U -9.6767 9.6646 'International Tables Vol C Tables 4.2.6.8 and 6.1.1.4'

loop_
_geom_angle_atom_site_label_1
_geom_angle_atom_site_label_2
_geom_angle_atom_site_label_3
_geom_angle
_geom_angle_site_symmetry_1
_geom_angle_site_symmetry_3
F2 U1 F2 89.01(6) 3_445 4_545
F2 U1 F1 76.18(4) 3_445 2
F2 U1 F1 141.56(4) 4_545 2
F2 U1 F1 141.56(4) 3_445 .
F2 U1 F1 76.18(4) 4_545 .
F1 U1 F1 135.12(6) 2 .
F2 U1 F3 77.16(4) 3_445 2
F2 U1 F3 136.40(4) 4_545 2
F1 U1 F3 75.05(4) 2 2
F1 U1 F3 89.39(4) . 2
F2 U1 F3 136.40(4) 3_445 .
F2 U1 F3 77.16(4) 4_545 .
F1 U1 F3 89.39(4) 2 .
F1 U1 F3 75.05(4) . .
F3 U1 F3 138.79(6) 2 .
F2 U1 F3 70.93(4) 3_445 6
F2 U1 F3 72.25(4) 4_545 6
F1 U1 F3 131.84(4) 2 6
F1 U1 F3 70.79(4) . 6
F3 U1 F3 64.15(5) 2 6
F3 U1 F3 138.39(5) . 6
F2 U1 F3 72.25(4) 3_445 5_556
F2 U1 F3 70.93(4) 4_545 5_556
F1 U1 F3 70.79(4) 2 5_556
F1 U1 F3 131.84(4) . 5_556
F3 U1 F3 138.40(5) 2 5_556
F3 U1 F3 64.15(5) . 5_556
F3 U1 F3 127.44(6) 6 5_556
F2 U1 O2 135.49(3) 3_445 .
F2 U1 O2 135.49(3) 4_545 .
F1 U1 O2 67.56(3) 2 .
F1 U1 O2 67.56(3) . .
F3 U1 O2 69.40(3) 2 .
F3 U1 O2 69.39(3) . .
F3 U1 O2 116.28(3) 6 .
F3 U1 O2 116.28(3) 5_556 .
F2 U1 U1 71.03(3) 3_445 5
F2 U1 U1 103.64(3) 4_545 5
F1 U1 U1 104.58(3) 2 5
F1 U1 U1 78.23(3) . 5
F3 U1 U1 32.76(3) 2 5
F3 U1 U1 152.25(3) . 5
F3 U1 U1 31.39(3) 6 5
F3 U1 U1 142.96(3) 5_556 5
O2 U1 U1 93.586(3) . 5
F2 U1 U1 103.64(3) 3_445 5_556
F2 U1 U1 71.03(3) 4_545 5_556
F1 U1 U1 78.23(3) 2 5_556
F1 U1 U1 104.58(3) . 5_556
F3 U1 U1 152.25(3) 2 5_556
F3 U1 U1 32.76(3) . 5_556
F3 U1 U1 142.96(3) 6 5_556
F3 U1 U1 31.39(3) 5_556 5_556
O2 U1 U1 93.586(2) . 5_556
U1 U1 U1 172.829(5) 5 5_556
F2 Zn1 F2 180.0 . 7
F2 Zn1 F1 86.49(5) . .
F2 Zn1 F1 93.51(5) 7 .
F2 Zn1 F1 93.51(5) . 7
F2 Zn1 F1 86.49(5) 7 7
F1 Zn1 F1 180.0 . 7
F2 Zn1 O1 91.93(6) . .
F2 Zn1 O1 88.07(6) 7 .
F1 Zn1 O1 85.12(6) . .
F1 Zn1 O1 94.88(6) 7 .
F2 Zn1 O1 88.07(6) . 7
F2 Zn1 O1 91.93(6) 7 7
F1 Zn1 O1 94.88(6) . 7
F1 Zn1 O1 85.12(6) 7 7
O1 Zn1 O1 180.0 . 7
Zn1 F1 U1 138.44(6) . .
Zn1 F2 U1 139.92(6) . 3
U1 F3 U1 115.85(5) . 5_556

loop_
_geom_bond_atom_site_label_1
_geom_bond_atom_site_label_2
_geom_bond_distance
_geom_bond_site_symmetry_2
U1 F2 2.2461(11) 3_445
U1 F2 2.2461(11) 4_545
U1 F1 2.2947(11) 2
U1 F1 2.2947(11) .
U1 F3 2.3143(11) 2
U1 F3 2.3143(11) .
U1 F3 2.4040(12) 6
U1 F3 2.4040(12) 5_556
U1 O2 2.536(2) .
U1 U1 3.9985(2) 5
U1 U1 3.9985(2) 5_556
Zn1 F2 2.0079(11) .
Zn1 F2 2.0079(11) 7
Zn1 F1 2.0278(11) .
Zn1 F1 2.0278(11) 7
Zn1 O1 2.1090(15) .
Zn1 O1 2.1090(15) 7
F2 U1 2.2462(11) 3
F3 U1 2.4041(12) 5_556

loop_
_geom_hbond_atom_site_label_D
_geom_hbond_atom_site_label_H
_geom_hbond_atom_site_label_A
_geom_hbond_distance_DH
_geom_hbond_distance_HA
_geom_hbond_distance_DA
_geom_hbond_angle_DHA
_geom_hbond_site_symmetry_A
O1 H1A F1 0.77(4) 1.94(4) 2.683(2) 163(4) 4
O1 H1A F2 0.77(4) 2.52(3) 2.986(2) 121(3) 4
O1 H1B F3 0.80(4) 2.09(4) 2.7881(19) 145(4) 6_565
O2 H2 O1 0.81(4) 2.11(4) 2.8662(19) 154(4) .
